data_1540302
loop_
_publ_author_name
'Konyk, M.B.'
'Salamakha, P.S.'
'Bodak, O.I.'
'Pecharskii, V.K.'

_publ_section_title
;
 Crystal structue of Cu2 Cu Ge6
;
_journal_name_full 'Soviet Physics, Crystallography (= Kristallografiya)'
_journal_page_first 494
_journal_page_last 495
_journal_volume 33
_journal_year 1988
_chemical_formula_sum 'Ce2 Cu Ge6'
_space_group_IT_number 38
_symmetry_space_group_name_Hall 'A 2 -2'
_symmetry_space_group_name_H-M 'A m m 2'
_cell_angle_alpha 90
_cell_angle_beta 90
_cell_angle_gamma 90
_cell_formula_units_Z 2
_cell_length_a 4.0756
_cell_length_b 4.2152
_cell_length_c 21.5408
_cell_volume 370.060
_citation_journal_id_ASTM SPHCA6
_cod_data_source_file Konyk_SPHCA6_1988_571.cif
_cod_data_source_block Ce2Cu1Ge6
_cod_original_cell_volume 370.0595
_cod_original_formula_sum 'Ce2 Cu1 Ge6'
_cod_database_code 1540302

loop_
_symmetry_equiv_pos_as_xyz
x,y,z
-x,-y,z
-x,y,z
x,-y,z
x,y+1/2,z+1/2
-x,-y+1/2,z+1/2
-x,y+1/2,z+1/2
x,-y+1/2,z+1/2

loop_
_atom_site_label
_atom_site_type_symbol
_atom_site_fract_x
_atom_site_fract_y
_atom_site_fract_z
_atom_site_occupancy
_atom_site_U_iso_or_equiv
Ge4 Ge 0.5 0 0.126 1 0.0
Ge3 Ge 0.5 0 0.554 1 0.0
Cu1 Cu 0.5 0 0.233 1 0.0
Ge1 Ge 0 0 0.28 1 0.0
Ge5 Ge 0.5 0 0.897 1 0.0
Ce1 Ce 0 0 0 1 0.0
Ge2 Ge 0 0 0.392 1 0.0
Ce2 Ce 0 0 0.667 1 0.0
Ge6 Ge 0.5 0 0.782 1 0.0
